data_2022330
loop_
_publ_author_name
'Fidan, Ismail'
'Onal, Emel'
'Hirel, Catherine'

_publ_section_title
;
 Nitroxide radicals appended to phthalonitriles: synthesis, structural
 characterization and photophysical properties
;
_journal_coeditor_code EP3013
_journal_issue 3
_journal_name_full 'Acta Crystallographica Section C'
_journal_page_first
;
;
_journal_paper_doi 10.1107/S2053229621001832
_journal_volume 77
_journal_year 2021
_chemical_formula_iupac 'C21 H19 N4 O3'
_chemical_formula_moiety 'C21 H19 N4 O3'
_chemical_formula_sum 'C21 H19 N4 O3'
_chemical_formula_weight 375.40
_chemical_name_systematic 4-[4-(4,4,5,5-Tetramethyl-2-imidazoline-3-oxide-1-oxyl-2-yl)phenoxy]benzene-1,2-dicarbonitrile
_space_group_crystal_system monoclinic
_space_group_IT_number 14
_space_group_name_Hall '-P 2ybc'
_space_group_name_H-M_alt 'P 1 21/c 1'
_atom_sites_solution_hydrogens geom
_atom_sites_solution_primary dual
_audit_creation_method
;
Olex2 1.2
(compiled 2018.05.29 svn.r3508 for OlexSys, GUI svn.r5506)
;
_cell_angle_alpha 90
_cell_angle_beta 108.434(14)
_cell_angle_gamma 90
_cell_formula_units_Z 4
_cell_length_a 10.575(3)
_cell_length_b 17.149(5)
_cell_length_c 10.615(3)
_cell_measurement_reflns_used 1457
_cell_measurement_temperature 173(2)
_cell_measurement_theta_max 21.94
_cell_measurement_theta_min 2.34
_cell_volume 1826.3(9)
_computing_cell_refinement
;
APEX2 (Bruker, 2014)
;
_computing_data_collection
;
APEX2 (Bruker, 2014)
;
_computing_data_reduction
;
SAINT (Bruker, 2013)
;
_computing_molecular_graphics
;
OLEX2 (Dolomanov <i>et al.</i>,  2009)
;
_computing_publication_material
;
OLEX2 (Dolomanov <i>et al.</i>,  2009), PLATON (Spek, 2009,
2015) and Mercury  (Macrae
<i>et al.</i>, 2020)
;
_computing_structure_refinement
;
SHELXL2018 (Sheldrick, 2015b)
;
_computing_structure_solution
;
SHELXT (Sheldrick, 2015a)
;
_diffrn_ambient_temperature 173.15
_diffrn_detector_area_resol_mean 8.3333
_diffrn_measured_fraction_theta_full 0.997
_diffrn_measured_fraction_theta_max 0.997
_diffrn_measurement_device_type 'Bruker APEXII CCD'
_diffrn_measurement_method '\f and \w scans'
_diffrn_radiation_monochromator 'multilayer QUAZAR mirrors'
_diffrn_radiation_type MoK\a
_diffrn_radiation_wavelength 0.71073
_diffrn_reflns_av_R_equivalents 0.0840
_diffrn_reflns_av_unetI/netI 0.0791
_diffrn_reflns_limit_h_max 12
_diffrn_reflns_limit_h_min -12
_diffrn_reflns_limit_k_max 20
_diffrn_reflns_limit_k_min -20
_diffrn_reflns_limit_l_max 12
_diffrn_reflns_limit_l_min -12
_diffrn_reflns_number 12874
_diffrn_reflns_theta_full 25.066
_diffrn_reflns_theta_max 25.066
_diffrn_reflns_theta_min 2.030
_diffrn_standards_number 0
_exptl_absorpt_coefficient_mu 0.094
_exptl_absorpt_correction_T_max 0.992
_exptl_absorpt_correction_T_min 0.983
_exptl_absorpt_correction_type multi-scan
_exptl_absorpt_process_details
;
(SADABS; Bruker, 2014)
;
_exptl_crystal_colour blue
_exptl_crystal_density_diffrn 1.365
_exptl_crystal_description plate
_exptl_crystal_F_000 788
_exptl_crystal_size_max 0.237
_exptl_crystal_size_mid 0.15
_exptl_crystal_size_min 0.082
_refine_diff_density_max 0.300
_refine_diff_density_min -0.258
_refine_ls_extinction_method none
_refine_ls_goodness_of_fit_ref 1.061
_refine_ls_hydrogen_treatment constr
_refine_ls_matrix_type full
_refine_ls_number_parameters 257
_refine_ls_number_reflns 3237
_refine_ls_number_restraints 0
_refine_ls_restrained_S_all 1.061
_refine_ls_R_factor_all 0.1115
_refine_ls_R_factor_gt 0.0631
_refine_ls_shift/su_max 0.000
_refine_ls_shift/su_mean 0.000
_refine_ls_structure_factor_coef Fsqd
_refine_ls_weighting_details 'w=1/[\s^2^(Fo^2^)+(0.0704P)^2^+1.1450P] where P=(Fo^2^+2Fc^2^)/3'
_refine_ls_weighting_scheme calc
_refine_ls_wR_factor_gt 0.1539
_refine_ls_wR_factor_ref 0.1768
_reflns_number_gt 1988
_reflns_number_total 3237
_reflns_threshold_expression 'I > 2\s(I)'
_cod_data_source_file ep3013sup1.cif
_cod_data_source_block I
_cod_database_code 2022330
_shelx_space_group_comment
;
The symmetry employed for this shelxl refinement is uniquely defined
by the following loop, which should always be used as a source of
symmetry information in preference to the above space-group names.
They are only intended as comments.
;
_shelx_estimated_absorpt_t_min 0.978
_shelx_estimated_absorpt_t_max 0.992

loop_
_space_group_symop_operation_xyz
'x, y, z'
'-x, y+1/2, -z+1/2'
'-x, -y, -z'
'x, -y-1/2, z-1/2'

loop_
_atom_site_type_symbol
_atom_site_label
_atom_site_fract_x
_atom_site_fract_y
_atom_site_fract_z
_atom_site_U_iso_or_equiv
_atom_site_adp_type
_atom_site_calc_flag
_atom_site_occupancy
_atom_site_disorder_assembly
_atom_site_disorder_group
O O1 0.8584(2) 0.07900(15) 0.5861(2) 0.0351(7) Uani d 1 . .
O O2 0.2906(2) 0.04040(15) 0.6936(2) 0.0383(7) Uani d 1 . .
O O3 0.5691(2) 0.21512(15) 0.9834(2) 0.0383(7) Uani d 1 . .
N N5 1.2488(4) 0.0964(2) 0.3142(3) 0.0484(9) Uani d 1 . .
N N6 0.9779(3) 0.2050(2) 0.0376(3) 0.0414(9) Uani d 1 . .
N N7 0.3399(3) 0.08735(17) 0.7906(3) 0.0268(7) Uani d 1 . .
N N8 0.4735(3) 0.16700(17) 0.9304(3) 0.0277(7) Uani d 1 . .
C C101 1.1465(4) 0.1049(2) 0.3271(3) 0.0331(9) Uani d 1 . .
C C102 0.9488(3) 0.1865(2) 0.1284(3) 0.0319(9) Uani d 1 . .
C C103 1.0181(3) 0.1195(2) 0.3424(3) 0.0247(8) Uani d 1 . .
C C104 0.9210(3) 0.1618(2) 0.2464(3) 0.0273(8) Uani d 1 . .
C C105 0.8008(3) 0.1790(2) 0.2667(3) 0.0294(9) Uani d 1 . .
H H105 0.735443 0.208496 0.202293 0.035 Uiso calc 1 . .
C C106 0.7755(3) 0.1538(2) 0.3796(3) 0.0312(9) Uani d 1 . .
H H106 0.693805 0.166436 0.394219 0.037 Uiso calc 1 . .
C C107 0.8706(3) 0.1098(2) 0.4712(3) 0.0272(8) Uani d 1 . .
C C108 0.9933(3) 0.0932(2) 0.4550(3) 0.0278(8) Uani d 1 . .
H H108 1.058814 0.064359 0.520326 0.033 Uiso calc 1 . .
C C109 0.7512(3) 0.0952(2) 0.6318(3) 0.0285(8) Uani d 1 . .
C C110 0.6201(3) 0.0815(2) 0.5589(3) 0.0306(9) Uani d 1 . .
H H110 0.596564 0.065001 0.469015 0.037 Uiso calc 1 . .
C C111 0.5228(3) 0.0925(2) 0.6203(3) 0.0288(8) Uani d 1 . .
H H111 0.431814 0.083932 0.571168 0.035 Uiso calc 1 . .
C C112 0.5568(3) 0.1159(2) 0.7518(3) 0.0243(8) Uani d 1 . .
C C113 0.6913(3) 0.1287(2) 0.8226(3) 0.0324(9) Uani d 1 . .
H H113 0.716074 0.144591 0.912874 0.039 Uiso calc 1 . .
C C114 0.7877(3) 0.1184(2) 0.7625(3) 0.0310(9) Uani d 1 . .
H H114 0.878847 0.127216 0.810801 0.037 Uiso calc 1 . .
C C115 0.4587(3) 0.1242(2) 0.8200(3) 0.0242(8) Uani d 1 . .
C C116 0.3731(3) 0.1465(2) 0.9981(3) 0.0273(8) Uani d 1 . .
C C117 0.2598(3) 0.1142(2) 0.8778(3) 0.0285(8) Uani d 1 . .
C C118 0.4389(4) 0.0853(2) 1.1017(3) 0.0407(10) Uani d 1 . .
H H11A 0.520580 0.106914 1.164184 0.061 Uiso calc 1 . .
H H11B 0.461049 0.039459 1.057753 0.061 Uiso calc 1 . .
H H11C 0.377570 0.070227 1.149917 0.061 Uiso calc 1 . .
C C119 0.3367(4) 0.2178(2) 1.0622(4) 0.0373(9) Uani d 1 . .
H H11D 0.311834 0.260221 0.997127 0.056 Uiso calc 1 . .
H H11E 0.413254 0.233953 1.137429 0.056 Uiso calc 1 . .
H H11F 0.261308 0.205667 1.093820 0.056 Uiso calc 1 . .
C C120 0.1838(4) 0.0463(2) 0.9080(4) 0.0402(10) Uani d 1 . .
H H12A 0.245343 0.003152 0.944094 0.060 Uiso calc 1 . .
H H12B 0.115673 0.029329 0.826294 0.060 Uiso calc 1 . .
H H12C 0.140785 0.062212 0.973286 0.060 Uiso calc 1 . .
C C121 0.1667(3) 0.1770(2) 0.8016(3) 0.0365(9) Uani d 1 . .
H H12D 0.106826 0.155151 0.718881 0.055 Uiso calc 1 . .
H H12E 0.218831 0.219520 0.780791 0.055 Uiso calc 1 . .
H H12F 0.114003 0.197222 0.855542 0.055 Uiso calc 1 . .

loop_
_atom_site_aniso_label
_atom_site_aniso_U_11
_atom_site_aniso_U_22
_atom_site_aniso_U_33
_atom_site_aniso_U_12
_atom_site_aniso_U_13
_atom_site_aniso_U_23
O1 0.0269(14) 0.0525(18) 0.0307(14) 0.0069(11) 0.0158(11) 0.0075(12)
O2 0.0316(14) 0.0453(18) 0.0381(15) -0.0086(12) 0.0112(12) -0.0186(13)
O3 0.0308(14) 0.0474(18) 0.0365(14) -0.0128(12) 0.0103(11) -0.0152(13)
N5 0.043(2) 0.058(3) 0.053(2) 0.0108(17) 0.0270(18) 0.0105(18)
N6 0.0362(19) 0.058(2) 0.0287(18) -0.0032(16) 0.0080(14) 0.0016(16)
N7 0.0245(16) 0.0310(18) 0.0253(16) -0.0012(13) 0.0084(12) -0.0044(13)
N8 0.0225(15) 0.0348(19) 0.0269(16) -0.0019(13) 0.0092(12) -0.0014(14)
C101 0.038(2) 0.035(2) 0.029(2) 0.0018(17) 0.0139(17) 0.0036(17)
C102 0.029(2) 0.039(2) 0.025(2) -0.0032(16) 0.0055(16) -0.0012(17)
C103 0.0274(19) 0.027(2) 0.0225(18) -0.0019(15) 0.0112(14) -0.0040(15)
C104 0.027(2) 0.034(2) 0.0204(18) -0.0034(15) 0.0065(14) -0.0061(16)
C105 0.027(2) 0.032(2) 0.0254(19) -0.0019(15) 0.0042(15) -0.0013(16)
C106 0.0210(19) 0.041(2) 0.030(2) -0.0022(16) 0.0069(15) -0.0059(17)
C107 0.028(2) 0.033(2) 0.0226(18) -0.0017(16) 0.0108(15) -0.0024(16)
C108 0.0236(19) 0.032(2) 0.0271(19) 0.0006(15) 0.0068(15) -0.0017(16)
C109 0.027(2) 0.035(2) 0.0282(19) 0.0039(15) 0.0158(15) 0.0034(16)
C110 0.030(2) 0.039(2) 0.0243(18) -0.0021(16) 0.0115(15) -0.0006(16)
C111 0.0225(19) 0.038(2) 0.0244(19) -0.0005(15) 0.0046(15) 0.0001(16)
C112 0.0240(19) 0.026(2) 0.0228(18) 0.0032(14) 0.0074(14) 0.0019(15)
C113 0.027(2) 0.045(2) 0.0236(19) -0.0022(16) 0.0054(15) 0.0018(17)
C114 0.0236(19) 0.041(2) 0.029(2) 0.0000(16) 0.0092(15) 0.0017(17)
C115 0.0227(19) 0.028(2) 0.0208(18) 0.0002(15) 0.0053(14) 0.0000(15)
C116 0.0229(19) 0.036(2) 0.0243(18) 0.0004(15) 0.0099(14) -0.0019(16)
C117 0.026(2) 0.034(2) 0.0281(19) 0.0021(15) 0.0127(15) -0.0002(16)
C118 0.040(2) 0.057(3) 0.027(2) 0.0090(19) 0.0138(17) 0.0057(19)
C119 0.035(2) 0.043(3) 0.038(2) -0.0020(18) 0.0181(17) -0.0100(19)
C120 0.038(2) 0.043(3) 0.045(2) -0.0122(18) 0.0224(19) -0.0040(19)
C121 0.027(2) 0.046(3) 0.037(2) 0.0072(17) 0.0100(16) 0.0035(18)

loop_
_atom_type_symbol
_atom_type_description
_atom_type_scat_dispersion_real
_atom_type_scat_dispersion_imag
_atom_type_scat_source
C C 0.0033 0.0016 'International Tables Vol C Tables 4.2.6.8 and 6.1.1.4'
H H 0.0000 0.0000 'International Tables Vol C Tables 4.2.6.8 and 6.1.1.4'
N N 0.0061 0.0033 'International Tables Vol C Tables 4.2.6.8 and 6.1.1.4'
O O 0.0106 0.0060 'International Tables Vol C Tables 4.2.6.8 and 6.1.1.4'

loop_
_geom_angle_atom_site_label_1
_geom_angle_atom_site_label_2
_geom_angle_atom_site_label_3
_geom_angle_site_symmetry_1
_geom_angle_site_symmetry_3
_geom_angle
_geom_angle_publ_flag
C107 O1 C109 . . 123.2(3) ?
O2 N7 C115 . . 126.2(3) ?
O2 N7 C117 . . 121.3(3) ?
C115 N7 C117 . . 112.2(3) ?
O3 N8 C115 . . 125.9(3) ?
O3 N8 C116 . . 121.2(3) ?
C115 N8 C116 . . 112.5(3) ?
N5 C101 C103 . . 177.3(4) ?
N6 C102 C104 . . 176.3(4) ?
C104 C103 C101 . . 120.6(3) ?
C108 C103 C101 . . 119.1(3) ?
C108 C103 C104 . . 120.3(3) ?
C103 C104 C102 . . 118.9(3) ?
C105 C104 C102 . . 121.5(3) ?
C105 C104 C103 . . 119.7(3) ?
C104 C105 H105 . . 119.7 ?
C106 C105 C104 . . 120.5(3) ?
C106 C105 H105 . . 119.7 ?
C105 C106 H106 . . 120.5 ?
C105 C106 C107 . . 119.0(3) ?
C107 C106 H106 . . 120.5 ?
O1 C107 C106 . . 125.7(3) ?
O1 C107 C108 . . 112.7(3) ?
C106 C107 C108 . . 121.6(3) ?
C103 C108 C107 . . 118.8(3) ?
C103 C108 H108 . . 120.6 ?
C107 C108 H108 . . 120.6 ?
C110 C109 O1 . . 123.7(3) ?
C114 C109 O1 . . 114.1(3) ?
C114 C109 C110 . . 121.8(3) ?
C109 C110 H110 . . 120.8 ?
C109 C110 C111 . . 118.4(3) ?
C111 C110 H110 . . 120.8 ?
C110 C111 H111 . . 119.5 ?
C112 C111 C110 . . 121.0(3) ?
C112 C111 H111 . . 119.5 ?
C111 C112 C113 . . 118.8(3) ?
C111 C112 C115 . . 122.3(3) ?
C113 C112 C115 . . 118.9(3) ?
C112 C113 H113 . . 119.8 ?
C114 C113 C112 . . 120.5(3) ?
C114 C113 H113 . . 119.8 ?
C109 C114 H114 . . 120.3 ?
C113 C114 C109 . . 119.5(3) ?
C113 C114 H114 . . 120.3 ?
N7 C115 C112 . . 126.8(3) ?
N8 C115 N7 . . 107.3(3) ?
N8 C115 C112 . . 125.7(3) ?
N8 C116 C117 . . 99.7(2) ?
N8 C116 C118 . . 106.1(3) ?
N8 C116 C119 . . 110.3(3) ?
C118 C116 C117 . . 114.0(3) ?
C119 C116 C117 . . 114.8(3) ?
C119 C116 C118 . . 110.9(3) ?
N7 C117 C116 . . 100.1(2) ?
C120 C117 N7 . . 109.6(3) ?
C120 C117 C116 . . 115.2(3) ?
C120 C117 C121 . . 111.4(3) ?
C121 C117 N7 . . 106.6(3) ?
C121 C117 C116 . . 112.9(3) ?
C116 C118 H11A . . 109.5 ?
C116 C118 H11B . . 109.5 ?
C116 C118 H11C . . 109.5 ?
H11A C118 H11B . . 109.5 ?
H11A C118 H11C . . 109.5 ?
H11B C118 H11C . . 109.5 ?
C116 C119 H11D . . 109.5 ?
C116 C119 H11E . . 109.5 ?
C116 C119 H11F . . 109.5 ?
H11D C119 H11E . . 109.5 ?
H11D C119 H11F . . 109.5 ?
H11E C119 H11F . . 109.5 ?
C117 C120 H12A . . 109.5 ?
C117 C120 H12B . . 109.5 ?
C117 C120 H12C . . 109.5 ?
H12A C120 H12B . . 109.5 ?
H12A C120 H12C . . 109.5 ?
H12B C120 H12C . . 109.5 ?
C117 C121 H12D . . 109.5 ?
C117 C121 H12E . . 109.5 ?
C117 C121 H12F . . 109.5 ?
H12D C121 H12E . . 109.5 ?
H12D C121 H12F . . 109.5 ?
H12E C121 H12F . . 109.5 ?

loop_
_geom_bond_atom_site_label_1
_geom_bond_atom_site_label_2
_geom_bond_site_symmetry_2
_geom_bond_distance
_geom_bond_publ_flag
O1 C107 . 1.372(4) ?
O1 C109 . 1.394(4) ?
O2 N7 . 1.281(3) ?
O3 N8 . 1.289(3) ?
N5 C101 . 1.142(4) ?
N6 C102 . 1.146(4) ?
N7 C115 . 1.352(4) ?
N7 C117 . 1.510(4) ?
N8 C115 . 1.350(4) ?
N8 C116 . 1.499(4) ?
C101 C103 . 1.440(5) ?
C102 C104 . 1.438(5) ?
C103 C104 . 1.399(5) ?
C103 C108 . 1.377(4) ?
C104 C105 . 1.387(5) ?
C105 H105 . 0.9500 ?
C105 C106 . 1.378(5) ?
C106 H106 . 0.9500 ?
C106 C107 . 1.381(5) ?
C107 C108 . 1.391(5) ?
C108 H108 . 0.9500 ?
C109 C110 . 1.377(5) ?
C109 C114 . 1.376(5) ?
C110 H110 . 0.9500 ?
C110 C111 . 1.393(5) ?
C111 H111 . 0.9500 ?
C111 C112 . 1.386(4) ?
C112 C113 . 1.400(5) ?
C112 C115 . 1.447(4) ?
C113 H113 . 0.9500 ?
C113 C114 . 1.375(5) ?
C114 H114 . 0.9500 ?
C116 C117 . 1.551(5) ?
C116 C118 . 1.519(5) ?
C116 C119 . 1.508(5) ?
C117 C120 . 1.506(5) ?
C117 C121 . 1.511(5) ?
C118 H11A . 0.9800 ?
C118 H11B . 0.9800 ?
C118 H11C . 0.9800 ?
C119 H11D . 0.9800 ?
C119 H11E . 0.9800 ?
C119 H11F . 0.9800 ?
C120 H12A . 0.9800 ?
C120 H12B . 0.9800 ?
C120 H12C . 0.9800 ?
C121 H12D . 0.9800 ?
C121 H12E . 0.9800 ?
C121 H12F . 0.9800 ?

loop_
_geom_hbond_atom_site_label_D
_geom_hbond_atom_site_label_H
_geom_hbond_atom_site_label_A
_geom_hbond_site_symmetry_A
_geom_hbond_distance_DH
_geom_hbond_distance_HA
_geom_hbond_distance_DA
_geom_hbond_angle_DHA
_geom_hbond_publ_flag
C118 H11C N5 1_456 0.98 2.57 3.469(6) 153 yes
C105 H105 O3 1_554 0.95 2.43 3.282(4) 149 yes
C108 H108 O2 1_655 0.95 2.59 3.476(4) 155 yes
C111 H111 O2 . 0.95 2.39 2.940(4) 117 yes
C113 H113 O3 . 0.95 2.27 2.859(4) 119 yes

loop_
_geom_torsion_atom_site_label_1
_geom_torsion_atom_site_label_2
_geom_torsion_atom_site_label_3
_geom_torsion_atom_site_label_4
_geom_torsion_site_symmetry_1
_geom_torsion_site_symmetry_2
_geom_torsion_site_symmetry_3
_geom_torsion_site_symmetry_4
_geom_torsion
_geom_torsion_publ_flag
O1 C107 C108 C103 . . . . 178.9(3) ?
O1 C109 C110 C111 . . . . 173.5(3) ?
O1 C109 C114 C113 . . . . -173.7(3) ?
O2 N7 C115 N8 . . . . -179.0(3) ?
O2 N7 C115 C112 . . . . -2.7(5) ?
O2 N7 C117 C116 . . . . 163.6(3) ?
O2 N7 C117 C120 . . . . 42.0(4) ?
O2 N7 C117 C121 . . . . -78.7(4) ?
O3 N8 C115 N7 . . . . -174.2(3) ?
O3 N8 C115 C112 . . . . 9.5(5) ?
O3 N8 C116 C117 . . . . 160.8(3) ?
O3 N8 C116 C118 . . . . -80.6(4) ?
O3 N8 C116 C119 . . . . 39.6(4) ?
N8 C116 C117 N7 . . . . 26.2(3) ?
N8 C116 C117 C120 . . . . 143.6(3) ?
N8 C116 C117 C121 . . . . -86.8(3) ?
C101 C103 C104 C102 . . . . 3.6(5) ?
C101 C103 C104 C105 . . . . -176.3(3) ?
C101 C103 C108 C107 . . . . 177.9(3) ?
C102 C104 C105 C106 . . . . 179.1(3) ?
C103 C104 C105 C106 . . . . -1.1(5) ?
C104 C103 C108 C107 . . . . -0.2(5) ?
C104 C105 C106 C107 . . . . -1.2(5) ?
C105 C106 C107 O1 . . . . -178.3(3) ?
C105 C106 C107 C108 . . . . 2.8(5) ?
C106 C107 C108 C103 . . . . -2.1(5) ?
C107 O1 C109 C110 . . . . 57.1(5) ?
C107 O1 C109 C114 . . . . -129.5(3) ?
C108 C103 C104 C102 . . . . -178.4(3) ?
C108 C103 C104 C105 . . . . 1.8(5) ?
C109 O1 C107 C106 . . . . -6.6(5) ?
C109 O1 C107 C108 . . . . 172.4(3) ?
C109 C110 C111 C112 . . . . -0.7(5) ?
C110 C109 C114 C113 . . . . -0.3(6) ?
C110 C111 C112 C113 . . . . 0.3(5) ?
C110 C111 C112 C115 . . . . -177.0(3) ?
C111 C112 C113 C114 . . . . 0.1(5) ?
C111 C112 C115 N7 . . . . 25.1(5) ?
C111 C112 C115 N8 . . . . -159.3(3) ?
C112 C113 C114 C109 . . . . -0.1(5) ?
C113 C112 C115 N7 . . . . -152.2(3) ?
C113 C112 C115 N8 . . . . 23.5(5) ?
C114 C109 C110 C111 . . . . 0.6(5) ?
C115 N7 C117 C116 . . . . -22.4(3) ?
C115 N7 C117 C120 . . . . -144.0(3) ?
C115 N7 C117 C121 . . . . 95.4(3) ?
C115 N8 C116 C117 . . . . -25.6(3) ?
C115 N8 C116 C118 . . . . 93.1(3) ?
C115 N8 C116 C119 . . . . -146.8(3) ?
C115 C112 C113 C114 . . . . 177.5(3) ?
C116 N8 C115 N7 . . . . 12.5(4) ?
C116 N8 C115 C112 . . . . -163.9(3) ?
C117 N7 C115 N8 . . . . 7.3(4) ?
C117 N7 C115 C112 . . . . -176.4(3) ?
C118 C116 C117 N7 . . . . -86.5(3) ?
C118 C116 C117 C120 . . . . 31.0(4) ?
C118 C116 C117 C121 . . . . 160.6(3) ?
C119 C116 C117 N7 . . . . 144.0(3) ?
C119 C116 C117 C120 . . . . -98.6(4) ?
C119 C116 C117 C121 . . . . 31.0(4) ?

_cod_database_fobs_code 2022330
